data_4124788
loop_
_publ_author_name
'Wang, X.-Q.'
'Liu, L.-M.'
'Jacobson, A.J.'

_publ_section_title
;
 Open-framework and microporous vanadium silicates
;
_journal_name_full 'Journal of the American Chemical Society'
_journal_page_first 7812
_journal_page_last 7820
_journal_volume 124
_journal_year 2002
_chemical_formula_sum 'H4.74 Na O13.37 Rb Si4 V'
_chemical_name_systematic 'Rb Na ((V O) (Si4 O10)) (H2 O)2.37'
_space_group_IT_number 166
_symmetry_space_group_name_Hall '-R 3 2"'
_symmetry_space_group_name_H-M 'R -3 m :H'
_cell_angle_alpha 90
_cell_angle_beta 90
_cell_angle_gamma 120
_cell_formula_units_Z 36
_cell_length_a 18.2124
_cell_length_b 18.2124
_cell_length_c 45.752
_cell_volume 13142.412
_citation_journal_id_ASTM JACSAT
_cod_data_source_file Wang_JACSAT_2002_365.cif
_cod_data_source_block H4.74Na1O13.37Rb1Si4V1
_cod_original_cell_volume 13142.41
_cod_original_formula_sum 'H4.74 Na1 O13.37 Rb1 Si4 V1'
_cod_database_code 4124788

loop_
_symmetry_equiv_pos_as_xyz
x,y,z
-y,x-y,z
-x+y,-x,z
y,x,-z
-x,-x+y,-z
x-y,-y,-z
-x,-y,-z
y,-x+y,-z
x-y,x,-z
-y,-x,z
x,x-y,z
-x+y,y,z
x+2/3,y+1/3,z+1/3
-y+2/3,x-y+1/3,z+1/3
-x+y+2/3,-x+1/3,z+1/3
y+2/3,x+1/3,-z+1/3
-x+2/3,-x+y+1/3,-z+1/3
x-y+2/3,-y+1/3,-z+1/3
-x+2/3,-y+1/3,-z+1/3
y+2/3,-x+y+1/3,-z+1/3
x-y+2/3,x+1/3,-z+1/3
-y+2/3,-x+1/3,z+1/3
x+2/3,x-y+1/3,z+1/3
-x+y+2/3,y+1/3,z+1/3
x+1/3,y+2/3,z+2/3
-y+1/3,x-y+2/3,z+2/3
-x+y+1/3,-x+2/3,z+2/3
y+1/3,x+2/3,-z+2/3
-x+1/3,-x+y+2/3,-z+2/3
x-y+1/3,-y+2/3,-z+2/3
-x+1/3,-y+2/3,-z+2/3
y+1/3,-x+y+2/3,-z+2/3
x-y+1/3,x+2/3,-z+2/3
-y+1/3,-x+2/3,z+2/3
x+1/3,x-y+2/3,z+2/3
-x+y+1/3,y+2/3,z+2/3

loop_
_atom_site_label
_atom_site_type_symbol
_atom_site_fract_x
_atom_site_fract_y
_atom_site_fract_z
_atom_site_occupancy
_atom_site_U_iso_or_equiv
O2 O-2 -0.0273 0.7937 0.10109 1 0.0
O14 O-2 0.4115 0.823 -0.0304 1 0.0
O1 O-2 0.2195 0.9323 -0.05218 1 0.0
Rb1 Rb+1 0.1194 0.8806 0.05678 0.5 0.0
O17 O-2 0.5208 0.0416 -0.0789 0.113 0.0
V1 V+4 -0.10885 0.7823 0.07113 1 0.0
O10 O-2 -0.0803 0.8394 0.148 1 0.0
O8 O-2 0.5068 1.0136 -0.1735 1 0.0
Rb2 Rb+1 0.1142 0.8858 0.0562 0.5 0.0
O11 O-2 0.2771 0 0 1 0.0
V3 V+4 0.4764 0.9528 -0.0954 0.113 0.0
O5 O-2 -0.0648 0.8704 0.0539 1 0.0
Si2 Si+4 0.33806 0.83798 -0.0453 1 0.0
Rb3 Rb+1 0 0 0.17971 0.544 0.0
O15 O-2 0.3161 0.8908 -0.02125 1 0.0
O9 O-2 0.0797 0.9203 0.1354 1 0.0
Si1 Si+4 -0.00467 0.82909 0.13328 1 0.0
Rb4 Rb+1 0 0 0 0.39 0.0
Rb5 Rb+1 0.3333 0.6667 0.0112 0.45 0.0
Si4 Si+4 0.41311 0.98763 -0.16023 1 0.0
O4 O-2 0.4069 0.9664 -0.12638 1 0.0
O3 O-2 0.3678 0.8871 -0.07549 1 0.0
Rb6 Rb+1 0.4802 0.5198 0.0172 0.195 0.0
V2 V+4 0.44887 0.89773 -0.10568 0.887 0.0
Na1 Na+1 -0.0425 0.6574 0.0966 0.75 0.0
O7 O-2 0.1598 0.8402 -0.0037 1 0.0
O21 O-2 0.488 0.244 -0.2242 0.7 0.0
O22 O-2 0.164 0.665 0.0417 0.54 0.0
O13 O-2 0.4024 0.0691 -0.1667 1 0.0
Si3 Si+4 0.24287 0.91746 -0.0203 1 0.0
Na2 Na+1 -0.007 0.6621 0.0879 0.25 0.0
O20 O-2 0.116 0.716 0.0827 0.75 0.0
O18 O-2 0.6052 0.2104 -0.1759 0.85 0.0
O16 O-2 0.0085 0.7639 0.154 1 0.0
Rb7 Rb+1 0.7818 0.2182 0.1226 0.24 0.0
O19 O-2 0.591 1.182 -0.2082 0.61 0.0
Rb8 Rb+1 0.8036 0.1964 0.1139 0.17 0.0
O6 O-2 0.4039 0.8078 -0.1217 0.887 0.0
O12 O-2 0.2539 0.7461 -0.0495 1 0.0
